data_4121830
loop_
_publ_author_name
'Sadakiyo, Masaaki'
'Yamada, Teppei'
'Honda, Kyohei'
'Matsui, Hiroshi'
'Kitagawa, Hiroshi'

_publ_section_title
;
 Control of crystalline proton-conducting pathways by water-induced
 transformations of hydrogen-bonding networks in a metal-organic
 framework.
;
_journal_issue 21
_journal_name_full 'Journal of the American Chemical Society'
_journal_page_first 7701
_journal_page_last 7707
_journal_paper_doi 10.1021/ja5022014
_journal_volume 136
_journal_year 2014
_chemical_formula_sum 'C12 H18 N2 O16 Zn2'
_chemical_formula_weight 577.02
_chemical_name_common (NH4)2{HOOC(CH2)4COOH}[Zn2(C2O4)3]
_chemical_name_systematic
; 
 ? 
;
_space_group_IT_number 14
_symmetry_cell_setting monoclinic
_symmetry_space_group_name_Hall '-P 2ybc'
_symmetry_space_group_name_H-M 'P 1 21/c 1'
_atom_sites_solution_hydrogens none
_atom_sites_solution_primary direct
_atom_sites_solution_secondary difmap
_audit_creation_method SHELXL-97
_cell_angle_alpha 90.00
_cell_angle_beta 108.3140(10)
_cell_angle_gamma 90.00
_cell_formula_units_Z 2
_cell_length_a 7.7002(7)
_cell_length_b 16.4928(10)
_cell_length_c 9.1611(8)
_cell_measurement_temperature 113(2)
_cell_volume 1104.51(15)
_computing_molecular_graphics 'yadokari-XG (K. Wakita, 2000)'
_computing_structure_refinement 'SHELXL-97 (Sheldrick, 1997)'
_computing_structure_solution 'SIR2002 (M. C. Burla, et.al. 2002)'
_diffrn_ambient_temperature 113(2)
_diffrn_detector_area_resol_mean 7.31
_diffrn_measured_fraction_theta_full 0.987
_diffrn_measured_fraction_theta_max 0.987
_diffrn_measurement_device_type 'Rigaku Mercury'
_diffrn_measurement_method \w
_diffrn_radiation_monochromator graphite
_diffrn_radiation_source 'rotating anode'
_diffrn_radiation_type MoK\a
_diffrn_radiation_wavelength 0.71070
_diffrn_reflns_av_R_equivalents 0.0390
_diffrn_reflns_av_sigmaI/netI 0.0443
_diffrn_reflns_limit_h_max 9
_diffrn_reflns_limit_h_min -7
_diffrn_reflns_limit_k_max 21
_diffrn_reflns_limit_k_min -19
_diffrn_reflns_limit_l_max 11
_diffrn_reflns_limit_l_min -11
_diffrn_reflns_number 7988
_diffrn_reflns_theta_full 27.48
_diffrn_reflns_theta_max 27.48
_diffrn_reflns_theta_min 3.05
_exptl_absorpt_coefficient_mu 2.250
_exptl_absorpt_correction_T_max 0.8958
_exptl_absorpt_correction_T_min 0.5064
_exptl_absorpt_correction_type numerical
_exptl_crystal_colour colorless
_exptl_crystal_density_diffrn 1.735
_exptl_crystal_density_method 'not measured'
_exptl_crystal_description block
_exptl_crystal_F_000 584
_exptl_crystal_size_max 0.35
_exptl_crystal_size_mid 0.30
_exptl_crystal_size_min 0.05
_refine_diff_density_max 1.547
_refine_diff_density_min -1.721
_refine_diff_density_rms 0.484
_refine_ls_extinction_method none
_refine_ls_goodness_of_fit_ref 1.202
_refine_ls_hydrogen_treatment none
_refine_ls_matrix_type full
_refine_ls_number_parameters 146
_refine_ls_number_reflns 2488
_refine_ls_number_restraints 0
_refine_ls_restrained_S_all 1.202
_refine_ls_R_factor_all 0.0658
_refine_ls_R_factor_gt 0.0523
_refine_ls_shift/su_max 0.000
_refine_ls_shift/su_mean 0.000
_refine_ls_structure_factor_coef Fsqd
_refine_ls_weighting_details 'calc w=1/[\s^2^(Fo^2^)+(0.1315P)^2^+0.0000P] where P=(Fo^2^+2Fc^2^)/3'
_refine_ls_weighting_scheme calc
_refine_ls_wR_factor_gt 0.1730
_refine_ls_wR_factor_ref 0.2038
_reflns_number_gt 2058
_reflns_number_total 2488
_reflns_threshold_expression >2sigma(I)
_cod_data_source_file ja5022014_si_002.cif
_cod_data_source_block ZnADP_0H2O
_cod_depositor_comments
;
The following automatic conversions were performed:
'_atom_site_symetry_multiplicity' tag replaced with
'_atom_site_symmetry_multiplicity'.

Automatic conversion script
Id: cif_correct_tags 1440 2010-10-19 06:21:57Z saulius 

 Adding full bibliography for 4121829--4121830.cif.
;
_cod_original_sg_symbol_H-M 'P 21/c'
_cod_database_code 4121830

loop_
_symmetry_equiv_pos_as_xyz
'x, y, z'
'-x, y+1/2, -z+1/2'
'-x, -y, -z'
'x, -y-1/2, z-1/2'

loop_
_atom_site_label
_atom_site_type_symbol
_atom_site_fract_x
_atom_site_fract_y
_atom_site_fract_z
_atom_site_U_iso_or_equiv
_atom_site_adp_type
_atom_site_occupancy
_atom_site_symmetry_multiplicity
_atom_site_calc_flag
Zn1 Zn 0.02930(6) 0.16343(3) 0.99248(5) 0.0118(3) Uani 1 1 d
O2 O -0.1251(4) 0.25052(19) 0.8455(4) 0.0158(7) Uani 1 1 d
O1 O -0.1379(4) 0.07038(18) 0.8727(3) 0.0144(6) Uani 1 1 d
O5 O -0.1251(4) 0.17795(19) 1.1390(4) 0.0144(7) Uani 1 1 d
O6 O 0.1738(4) 0.06356(18) 1.1106(3) 0.0145(6) Uani 1 1 d
O4 O 0.1937(4) 0.18157(19) 0.8528(3) 0.0135(6) Uani 1 1 d
O3 O 0.2044(4) 0.23985(19) 1.1569(3) 0.0149(6) Uani 1 1 d
O8 O 0.4266(4) 0.0255(2) 0.7991(4) 0.0218(7) Uani 1 1 d
O7 O 0.5471(4) 0.0895(2) 0.6391(4) 0.0250(8) Uani 1 1 d
N1 N 0.5106(5) 0.1365(2) 1.0957(4) 0.0182(8) Uani 1 1 d
C2 C 0.1321(5) 0.2343(3) 0.7526(5) 0.0131(8) Uani 1 1 d
C3 C -0.0907(5) 0.0019(2) 0.9310(4) 0.0132(8) Uani 1 1 d
C1 C -0.0566(6) 0.2721(3) 0.7464(5) 0.0132(8) Uani 1 1 d
C4 C 0.4095(6) 0.0546(3) 0.6724(5) 0.0169(9) Uani 1 1 d
C5 C 0.2327(6) 0.0555(3) 0.5409(5) 0.0198(9) Uani 1 1 d
C6 C 0.0898(6) -0.0022(3) 0.5661(5) 0.0217(10) Uani 1 1 d

loop_
_atom_site_aniso_label
_atom_site_aniso_U_11
_atom_site_aniso_U_22
_atom_site_aniso_U_33
_atom_site_aniso_U_23
_atom_site_aniso_U_13
_atom_site_aniso_U_12
Zn1 0.0097(4) 0.0124(4) 0.0130(4) -0.00028(16) 0.0032(2) -0.00131(16)
O2 0.0124(15) 0.0202(16) 0.0153(15) 0.0039(12) 0.0047(12) 0.0022(12)
O1 0.0127(14) 0.0118(14) 0.0141(14) 0.0003(11) -0.0023(12) -0.0005(11)
O5 0.0115(15) 0.0183(15) 0.0146(15) -0.0032(12) 0.0058(13) -0.0042(12)
O6 0.0100(14) 0.0124(15) 0.0171(15) -0.0004(11) -0.0013(12) -0.0013(11)
O4 0.0107(15) 0.0154(14) 0.0141(15) 0.0036(12) 0.0036(12) 0.0038(12)
O3 0.0118(15) 0.0180(15) 0.0162(15) -0.0048(12) 0.0061(12) -0.0049(12)
O8 0.0191(16) 0.0254(17) 0.0181(16) 0.0035(14) 0.0018(13) 0.0038(13)
O7 0.0165(16) 0.0328(19) 0.0224(17) 0.0057(15) 0.0013(14) -0.0041(14)
N1 0.0119(17) 0.0218(19) 0.0206(19) 0.0024(15) 0.0045(15) -0.0015(15)
C2 0.0083(19) 0.014(2) 0.015(2) -0.0026(15) 0.0007(16) 0.0003(15)
C3 0.0119(18) 0.019(2) 0.009(2) -0.0013(15) 0.0022(16) -0.0033(16)
C1 0.0077(18) 0.0122(18) 0.018(2) -0.0024(15) 0.0019(16) -0.0010(15)
C4 0.016(2) 0.013(2) 0.021(2) -0.0012(17) 0.0042(18) 0.0028(16)
C5 0.015(2) 0.024(2) 0.017(2) 0.0009(18) 0.0003(17) -0.0007(18)
C6 0.014(2) 0.026(3) 0.021(3) 0.0024(18) 0.0002(19) -0.0056(19)

loop_
_atom_type_symbol
_atom_type_description
_atom_type_scat_dispersion_real
_atom_type_scat_dispersion_imag
_atom_type_scat_source
C C 0.0033 0.0016 'International Tables Vol C Tables 4.2.6.8 and 6.1.1.4'
H H 0.0000 0.0000 'International Tables Vol C Tables 4.2.6.8 and 6.1.1.4'
N N 0.0061 0.0033 'International Tables Vol C Tables 4.2.6.8 and 6.1.1.4'
O O 0.0106 0.0060 'International Tables Vol C Tables 4.2.6.8 and 6.1.1.4'
Zn Zn 0.2839 1.4301 'International Tables Vol C Tables 4.2.6.8 and 6.1.1.4'

loop_
_geom_angle_atom_site_label_1
_geom_angle_atom_site_label_2
_geom_angle_atom_site_label_3
_geom_angle
_geom_angle_site_symmetry_1
_geom_angle_site_symmetry_3
O5 Zn1 O2 90.70(12) . .
O5 Zn1 O1 92.34(12) . .
O2 Zn1 O1 92.01(13) . .
O5 Zn1 O4 164.93(14) . .
O2 Zn1 O4 80.58(11) . .
O1 Zn1 O4 100.18(12) . .
O5 Zn1 O6 94.38(12) . .
O2 Zn1 O6 170.97(12) . .
O1 Zn1 O6 80.35(13) . .
O4 Zn1 O6 95.96(12) . .
O5 Zn1 O3 80.53(12) . .
O2 Zn1 O3 99.11(14) . .
O1 Zn1 O3 166.81(12) . .
O4 Zn1 O3 88.69(12) . .
O6 Zn1 O3 89.09(11) . .
C1 O2 Zn1 112.8(3) . .
C3 O1 Zn1 113.0(3) . .
C1 O5 Zn1 113.3(3) 4_566 .
C3 O6 Zn1 112.6(3) 3_557 .
C2 O4 Zn1 112.9(3) . .
C2 O3 Zn1 112.4(3) 4_566 .
O4 C2 O3 127.1(4) . 4_565
O4 C2 C1 116.0(4) . .
O3 C2 C1 116.8(4) 4_565 .
O6 C3 O1 126.5(4) 3_557 .
O6 C3 C3 117.0(4) 3_557 3_557
O1 C3 C3 116.5(4) . 3_557
O2 C1 O5 126.1(4) . 4_565
O2 C1 C2 117.7(4) . .
O5 C1 C2 116.3(4) 4_565 .
O8 C4 O7 122.3(4) . .
O8 C4 C5 124.2(4) . .
O7 C4 C5 113.5(4) . .
C4 C5 C6 112.7(4) . .
C5 C6 C6 111.6(5) . 3_556

loop_
_geom_bond_atom_site_label_1
_geom_bond_atom_site_label_2
_geom_bond_distance
_geom_bond_site_symmetry_2
Zn1 O5 2.068(3) .
Zn1 O2 2.070(3) .
Zn1 O1 2.081(3) .
Zn1 O4 2.085(3) .
Zn1 O6 2.089(3) .
Zn1 O3 2.097(3) .
O2 C1 1.236(5) .
O1 C3 1.254(5) .
O5 C1 1.265(5) 4_566
O6 C3 1.251(5) 3_557
O4 C2 1.245(5) .
O3 C2 1.252(5) 4_566
O8 C4 1.225(5) .
O7 C4 1.323(5) .
C2 O3 1.252(5) 4_565
C2 C1 1.565(6) .
C3 O6 1.251(5) 3_557
C3 C3 1.563(8) 3_557
C1 O5 1.265(5) 4_565
C4 C5 1.508(6) .
C5 C6 1.526(6) .
C6 C6 1.527(9) 3_556
